data_4302446
loop_
_publ_author_name
'Bao-xia Dong'
'Qiang Xu'

_publ_section_title
;
Investigation of Flexible Organic Ligands in the Molybdate System: Delicate
Influence of a Peripheral Cluster Environment on the Isopolymolybdate
Frameworks
;
_journal_name_full 'Inorganic Chemistry'
_journal_page_first 5861
_journal_page_last 5873
_journal_paper_doi 10.1021/ic900128t
_journal_volume 48
_journal_year 2009
_chemical_formula_sum 'C28 H28 Cu2 Mo4 N8 O13'
_chemical_formula_weight 1195.45
_chemical_name_systematic
; 
 ? 
;
_space_group_IT_number 14
_symmetry_cell_setting monoclinic
_symmetry_space_group_name_Hall '-P 2yn'
_symmetry_space_group_name_H-M 'P 1 21/n 1'
_atom_sites_solution_hydrogens geom
_atom_sites_solution_primary direct
_atom_sites_solution_secondary difmap
_audit_creation_method SHELXL-97
_cell_angle_alpha 90.00
_cell_angle_beta 109.03(3)
_cell_angle_gamma 90.00
_cell_formula_units_Z 4
_cell_length_a 12.740(3)
_cell_length_b 22.950(5)
_cell_length_c 13.030(3)
_cell_measurement_reflns_used 6416
_cell_measurement_temperature 293(2)
_cell_measurement_theta_max 25.0
_cell_measurement_theta_min 3.13
_cell_volume 3601.5(16)
_computing_cell_refinement 'Bruker XSCANS'
_computing_data_collection 'Bruker XSCANS'
_computing_data_reduction 'Bruker SHELXTL'
_computing_molecular_graphics 'Bruker SHELXTL'
_computing_publication_material 'Bruker SHELXTL'
_computing_structure_refinement 'SHELXL-97 (Sheldrick, 1997)'
_computing_structure_solution 'SHELXS-97 (Sheldrick, 1990)'
_diffrn_ambient_temperature 293(2)
_diffrn_measured_fraction_theta_full 0.996
_diffrn_measured_fraction_theta_max 0.996
_diffrn_measurement_device_type 'Bruker P4'
_diffrn_measurement_method '\w scans'
_diffrn_radiation_monochromator graphite
_diffrn_radiation_source 'fine-focus sealed tube'
_diffrn_radiation_type MoK\a
_diffrn_radiation_wavelength 0.71073
_diffrn_reflns_av_R_equivalents 0.0232
_diffrn_reflns_av_sigmaI/netI 0.0181
_diffrn_reflns_limit_h_max 14
_diffrn_reflns_limit_h_min -15
_diffrn_reflns_limit_k_max 27
_diffrn_reflns_limit_k_min -26
_diffrn_reflns_limit_l_max 15
_diffrn_reflns_limit_l_min -15
_diffrn_reflns_number 27668
_diffrn_reflns_theta_full 25.00
_diffrn_reflns_theta_max 25.00
_diffrn_reflns_theta_min 3.13
_diffrn_standards_decay_% 0
_diffrn_standards_interval_count 0
_diffrn_standards_interval_time .
_diffrn_standards_number 0
_exptl_absorpt_coefficient_mu 2.585
_exptl_absorpt_correction_type none
_exptl_absorpt_process_details none
_exptl_crystal_colour brown
_exptl_crystal_density_diffrn 2.205
_exptl_crystal_density_method 'not measured'
_exptl_crystal_description block
_exptl_crystal_F_000 2328
_exptl_crystal_size_max 0.28
_exptl_crystal_size_mid 0.26
_exptl_crystal_size_min 0.24
_refine_diff_density_max 2.230
_refine_diff_density_min -1.506
_refine_diff_density_rms 0.097
_refine_ls_extinction_method none
_refine_ls_goodness_of_fit_ref 1.025
_refine_ls_hydrogen_treatment constr
_refine_ls_matrix_type full
_refine_ls_number_parameters 496
_refine_ls_number_reflns 6316
_refine_ls_number_restraints 0
_refine_ls_restrained_S_all 1.025
_refine_ls_R_factor_all 0.0370
_refine_ls_R_factor_gt 0.0319
_refine_ls_shift/su_max 0.002
_refine_ls_shift/su_mean 0.000
_refine_ls_structure_factor_coef Fsqd
_refine_ls_weighting_details 'calc w=1/[\s^2^(Fo^2^)+(0.1000P)^2^+0.0000P] where P=(Fo^2^+2Fc^2^)/3'
_refine_ls_weighting_scheme calc
_refine_ls_wR_factor_gt 0.1150
_refine_ls_wR_factor_ref 0.1197
_reflns_number_gt 5636
_reflns_number_total 6340
_reflns_threshold_expression >2sigma(I)
_cod_data_source_file ic900128t_si_002_11.cif
_cod_data_source_block compound11
_cod_depositor_comments
;
The following automatic conversions were performed:
'_symmetry_cell_setting' value 'Monoclinic' changed to 'monoclinic'
according to '/home/saulius/struct/CIF-dictionaries/cif_core.dic'
dictionary named 'cif_core.dic' version 2.4.1 from 2010-06-29.

Automatic conversion script
Id: cif_fix_enum 1527 2010-12-29 10:47:43Z saulius 
;
_cod_original_cell_volume 3601.5(15)
_cod_database_code 4302446

loop_
_symmetry_equiv_pos_as_xyz
'x, y, z'
'-x+1/2, y+1/2, -z+1/2'
'-x, -y, -z'
'x-1/2, -y-1/2, z-1/2'

loop_
_atom_site_label
_atom_site_type_symbol
_atom_site_fract_x
_atom_site_fract_y
_atom_site_fract_z
_atom_site_U_iso_or_equiv
_atom_site_adp_type
_atom_site_occupancy
_atom_site_symmetry_multiplicity
_atom_site_calc_flag
_atom_site_refinement_flags
_atom_site_disorder_assembly
_atom_site_disorder_group
Mo1 Mo 0.82575(3) 0.105305(14) -0.09192(3) 0.03017(13) Uani 1 1 d . . .
Mo2 Mo 1.00012(3) 0.109963(15) 0.15918(3) 0.03385(13) Uani 1 1 d . . .
Mo3 Mo 1.09676(3) 0.042441(14) -0.04751(3) 0.02749(12) Uani 1 1 d . . .
Mo4 Mo 1.20587(4) 0.009148(18) 0.28132(4) 0.04867(15) Uani 1 1 d . . .
Cu1 Cu 0.81040(7) -0.02049(3) 0.31606(7) 0.0682(2) Uani 1 1 d . . .
Cu2 Cu 1.14567(4) 0.26780(3) 0.31121(4) 0.04272(16) Uani 1 1 d . . .
N1 N 0.6723(4) 0.0157(2) 0.2457(5) 0.0628(13) Uani 1 1 d . . .
N2 N 0.5298(3) 0.05261(17) 0.1195(4) 0.0534(11) Uani 1 1 d . . .
N3 N 1.0651(3) -0.13087(16) 0.4364(3) 0.0438(9) Uani 1 1 d . . .
N4 N 0.9321(4) -0.06553(18) 0.3967(4) 0.0520(10) Uani 1 1 d . . .
N5 N 1.0728(3) 0.30447(16) 0.1765(3) 0.0387(8) Uani 1 1 d . . .
N6 N 0.9987(3) 0.31428(16) 0.0000(3) 0.0373(8) Uani 1 1 d . . .
N7 N 1.2870(3) 0.21878(16) 0.6233(3) 0.0360(8) Uani 1 1 d . . .
N8 N 1.2137(3) 0.23251(16) 0.4478(3) 0.0368(8) Uani 1 1 d . . .
O1 O 1.0874(4) 0.16452(15) 0.2208(3) 0.0645(11) Uani 1 1 d . . .
O2 O 1.1299(2) 0.07516(13) 0.0821(3) 0.0404(7) Uani 1 1 d . . .
O3 O 0.9131(3) 0.03627(13) 0.0383(2) 0.0418(7) Uani 1 1 d . . .
O4 O 0.8050(3) 0.15719(14) -0.1884(3) 0.0440(7) Uani 1 1 d . . .
O5 O 0.7185(3) 0.11389(15) -0.0427(3) 0.0501(8) Uani 1 1 d . . .
O6 O 1.1979(3) 0.05843(15) -0.1016(3) 0.0513(8) Uani 1 1 d . . .
O7 O 0.7626(3) 0.03585(13) -0.1778(3) 0.0477(8) Uani 1 1 d . . .
O8 O 0.8874(4) 0.11665(19) 0.2011(3) 0.0680(12) Uani 1 1 d . . .
O9 O 0.9723(2) 0.07213(14) -0.1362(2) 0.0421(7) Uani 1 1 d . . .
O10 O 1.0680(3) 0.04397(13) 0.2519(3) 0.0424(7) Uani 1 1 d . . .
O11 O 0.9413(2) 0.14440(11) 0.0189(2) 0.0310(6) Uani 1 1 d . . .
O12 O 1.2205(4) -0.0337(2) 0.3905(4) 0.0816(14) Uani 1 1 d . . .
O13 O 1.3051(3) 0.06045(18) 0.3188(4) 0.0660(11) Uani 1 1 d . . .
C1 C 0.6399(4) 0.0443(2) 0.1539(5) 0.0506(12) Uani 1 1 d . . .
H1A H 0.6871 0.0572 0.1173 0.061 Uiso 1 1 calc R . .
C2 C 0.5800(7) 0.0058(3) 0.2735(8) 0.096(3) Uani 1 1 d . . .
H2A H 0.5780 -0.0138 0.3352 0.115 Uiso 1 1 calc R . .
C3 C 0.4931(6) 0.0289(3) 0.1983(8) 0.090(3) Uani 1 1 d . . .
H3A H 0.4203 0.0290 0.1988 0.108 Uiso 1 1 calc R . .
C4 C 1.0354(4) -0.4172(3) 0.4795(6) 0.0636(15) Uani 1 1 d . . .
H4A H 1.1045 -0.4381 0.5117 0.076 Uiso 1 1 calc R . .
H4B H 0.9949 -0.4180 0.5308 0.076 Uiso 1 1 calc R . .
C5 C 1.0618(4) -0.3541(2) 0.4610(4) 0.0452(11) Uani 1 1 d . . .
C6 C 1.0048(4) -0.3103(2) 0.4896(4) 0.0463(11) Uani 1 1 d . . .
H6A H 0.9501 -0.3196 0.5198 0.056 Uiso 1 1 calc R . .
C7 C 1.0263(4) -0.2523(2) 0.4748(4) 0.0432(10) Uani 1 1 d . . .
H7A H 0.9847 -0.2234 0.4933 0.052 Uiso 1 1 calc R . .
C8 C 1.1092(3) -0.2370(2) 0.4326(4) 0.0390(10) Uani 1 1 d . . .
C9 C 1.1664(4) -0.2815(2) 0.4017(4) 0.0433(11) Uani 1 1 d . . .
H9A H 1.2210 -0.2722 0.3715 0.052 Uiso 1 1 calc R . .
C10 C 1.1436(4) -0.3399(2) 0.4149(4) 0.0502(12) Uani 1 1 d . . .
H10A H 1.1823 -0.3692 0.3933 0.060 Uiso 1 1 calc R . .
C11 C 1.1425(4) -0.1746(2) 0.4218(4) 0.0484(11) Uani 1 1 d . . .
H11A H 1.2149 -0.1676 0.4751 0.058 Uiso 1 1 calc R . .
H11B H 1.1496 -0.1695 0.3505 0.058 Uiso 1 1 calc R . .
C12 C 0.9887(4) -0.10270(19) 0.3575(4) 0.0452(11) Uani 1 1 d . . .
H12A H 0.9766 -0.1084 0.2839 0.054 Uiso 1 1 calc R . .
C13 C 1.0575(5) -0.1100(2) 0.5326(4) 0.0518(12) Uani 1 1 d . . .
H13A H 1.1003 -0.1214 0.6022 0.062 Uiso 1 1 calc R . .
C14 C 0.9773(5) -0.0707(2) 0.5067(5) 0.0565(13) Uani 1 1 d . . .
H14A H 0.9548 -0.0495 0.5567 0.068 Uiso 1 1 calc R . .
C15 C 1.0214(5) 0.3688(2) 0.0425(5) 0.0562(13) Uani 1 1 d . . .
H15A H 1.0083 0.4037 0.0041 0.067 Uiso 1 1 calc R . .
C16 C 1.0664(4) 0.3624(2) 0.1510(5) 0.0538(12) Uani 1 1 d . . .
H16A H 1.0894 0.3927 0.2006 0.065 Uiso 1 1 calc R . .
C17 C 1.0316(3) 0.2769(2) 0.0830(3) 0.0369(9) Uani 1 1 d . . .
H17A H 1.0262 0.2365 0.0758 0.044 Uiso 1 1 calc R . .
C18 C 0.9584(4) 0.2977(2) 0.8850(4) 0.0484(11) Uani 1 1 d . . .
H18A H 0.9192 0.3302 0.8419 0.058 Uiso 1 1 calc R . .
H18B H 0.9069 0.2654 0.8748 0.058 Uiso 1 1 calc R . .
C19 C 1.0540(4) 0.2802(2) 0.8475(4) 0.0398(10) Uani 1 1 d . . .
C20 C 1.0895(4) 0.2229(2) 0.8537(4) 0.0467(11) Uani 1 1 d . . .
H20A H 1.0523 0.1944 0.8792 0.056 Uiso 1 1 calc R . .
C21 C 1.1800(4) 0.2075(2) 0.8223(4) 0.0426(10) Uani 1 1 d . . .
H21A H 1.2044 0.1690 0.8290 0.051 Uiso 1 1 calc R . .
C22 C 1.2340(4) 0.2492(2) 0.7808(3) 0.0363(9) Uani 1 1 d . . .
C23 C 1.1983(4) 0.3061(2) 0.7732(4) 0.0465(11) Uani 1 1 d . . .
H23A H 1.2341 0.3343 0.7453 0.056 Uiso 1 1 calc R . .
C24 C 1.1093(4) 0.3219(2) 0.8069(4) 0.0460(11) Uani 1 1 d . . .
H24A H 1.0865 0.3606 0.8022 0.055 Uiso 1 1 calc R . .
C25 C 1.3280(4) 0.2327(2) 0.7397(4) 0.0425(10) Uani 1 1 d . . .
H25A H 1.3804 0.2647 0.7522 0.051 Uiso 1 1 calc R . .
H25B H 1.3669 0.1992 0.7798 0.051 Uiso 1 1 calc R . .
C26 C 1.2641(4) 0.1652(2) 0.5772(4) 0.0495(11) Uani 1 1 d . . .
H26A H 1.2774 0.1296 0.6133 0.059 Uiso 1 1 calc R . .
C27 C 1.2188(4) 0.1734(2) 0.4699(4) 0.0479(11) Uani 1 1 d . . .
H27A H 1.1946 0.1440 0.4185 0.057 Uiso 1 1 calc R . .
C28 C 1.2560(3) 0.2581(2) 0.5431(3) 0.0364(9) Uani 1 1 d . . .
H28A H 1.2633 0.2982 0.5533 0.044 Uiso 1 1 calc R . .

loop_
_atom_site_aniso_label
_atom_site_aniso_U_11
_atom_site_aniso_U_22
_atom_site_aniso_U_33
_atom_site_aniso_U_23
_atom_site_aniso_U_13
_atom_site_aniso_U_12
Mo1 0.0288(2) 0.0261(2) 0.0344(2) -0.00388(13) 0.00872(16) 0.00359(12)
Mo2 0.0465(2) 0.0278(2) 0.0265(2) -0.00416(13) 0.01093(17) 0.00635(14)
Mo3 0.02595(19) 0.0250(2) 0.0333(2) 0.00270(13) 0.01212(15) -0.00071(12)
Mo4 0.0510(3) 0.0370(2) 0.0693(3) -0.00379(19) 0.0352(2) 0.00298(17)
Cu1 0.0686(5) 0.0529(4) 0.0849(6) 0.0184(4) 0.0276(4) 0.0115(3)
Cu2 0.0412(3) 0.0553(3) 0.0301(3) 0.0052(2) 0.0094(2) 0.0027(2)
N1 0.065(3) 0.050(3) 0.084(4) 0.014(2) 0.038(3) 0.014(2)
N2 0.046(2) 0.036(2) 0.086(3) -0.002(2) 0.031(2) -0.0003(17)
N3 0.056(2) 0.039(2) 0.038(2) 0.0034(17) 0.0181(19) -0.0052(18)
N4 0.067(3) 0.044(2) 0.044(2) 0.0080(19) 0.018(2) -0.003(2)
N5 0.0392(18) 0.0395(19) 0.033(2) -0.0014(16) 0.0061(16) -0.0029(15)
N6 0.0373(18) 0.042(2) 0.0319(19) 0.0019(16) 0.0108(16) -0.0022(15)
N7 0.0339(17) 0.043(2) 0.0309(19) 0.0077(16) 0.0105(15) -0.0003(15)
N8 0.0379(17) 0.0442(19) 0.0284(19) 0.0016(15) 0.0108(15) -0.0033(15)
O1 0.094(3) 0.0330(17) 0.041(2) -0.0072(15) -0.0124(19) -0.0040(18)
O2 0.0385(15) 0.0419(17) 0.0366(17) -0.0022(13) 0.0063(13) 0.0022(13)
O3 0.0561(19) 0.0258(15) 0.0391(18) 0.0010(12) 0.0095(16) -0.0045(12)
O4 0.0458(17) 0.0403(17) 0.0400(18) 0.0038(14) 0.0060(14) 0.0031(13)
O5 0.0440(18) 0.0485(19) 0.064(2) -0.0114(17) 0.0264(18) -0.0012(14)
O6 0.0430(17) 0.0541(19) 0.068(2) 0.0008(18) 0.0330(18) -0.0046(15)
O7 0.0376(16) 0.0354(16) 0.064(2) -0.0137(15) 0.0076(16) -0.0024(13)
O8 0.087(3) 0.084(3) 0.045(2) 0.0073(19) 0.039(2) 0.034(2)
O9 0.0424(16) 0.0552(19) 0.0307(16) 0.0020(14) 0.0145(14) 0.0182(14)
O10 0.063(2) 0.0345(16) 0.0341(17) 0.0041(13) 0.0220(16) 0.0084(14)
O11 0.0372(14) 0.0235(13) 0.0292(15) -0.0024(11) 0.0065(12) 0.0009(11)
O12 0.081(3) 0.075(3) 0.095(4) 0.035(3) 0.036(3) 0.032(2)
O13 0.068(2) 0.062(2) 0.072(3) -0.025(2) 0.029(2) -0.0127(19)
C1 0.046(3) 0.039(3) 0.073(4) 0.000(2) 0.028(3) 0.001(2)
C2 0.101(6) 0.076(4) 0.144(8) 0.053(5) 0.085(6) 0.029(4)
C3 0.076(4) 0.074(4) 0.152(8) 0.028(5) 0.079(5) 0.008(4)
C4 0.045(3) 0.057(3) 0.083(4) 0.021(3) 0.012(3) 0.004(2)
C5 0.031(2) 0.052(3) 0.044(3) 0.015(2) 0.0012(19) 0.003(2)
C6 0.033(2) 0.057(3) 0.049(3) 0.007(2) 0.012(2) -0.004(2)
C7 0.042(2) 0.046(3) 0.044(3) 0.001(2) 0.016(2) -0.0003(19)
C8 0.035(2) 0.046(2) 0.031(2) 0.0071(19) 0.0045(18) -0.0033(18)
C9 0.034(2) 0.059(3) 0.038(3) 0.007(2) 0.014(2) 0.002(2)
C10 0.040(2) 0.051(3) 0.055(3) 0.008(2) 0.010(2) 0.007(2)
C11 0.053(3) 0.046(3) 0.051(3) 0.006(2) 0.023(2) -0.002(2)
C12 0.062(3) 0.039(2) 0.034(2) 0.0076(19) 0.014(2) -0.004(2)
C13 0.068(3) 0.053(3) 0.035(3) 0.003(2) 0.017(2) -0.004(2)
C14 0.083(4) 0.043(3) 0.054(3) -0.004(2) 0.037(3) -0.005(3)
C15 0.069(3) 0.041(3) 0.049(3) 0.008(2) 0.006(3) -0.001(2)
C16 0.060(3) 0.036(2) 0.052(3) -0.005(2) 0.000(2) -0.003(2)
C17 0.037(2) 0.041(2) 0.031(2) 0.0011(18) 0.0082(18) -0.0040(18)
C18 0.035(2) 0.070(3) 0.036(3) -0.002(2) 0.0055(19) -0.002(2)
C19 0.038(2) 0.048(2) 0.032(2) -0.0006(19) 0.0106(19) -0.0072(19)
C20 0.048(3) 0.052(3) 0.043(3) 0.007(2) 0.019(2) -0.012(2)
C21 0.047(2) 0.044(2) 0.037(2) 0.005(2) 0.013(2) -0.003(2)
C22 0.037(2) 0.046(2) 0.021(2) 0.0015(17) 0.0038(17) -0.0024(18)
C23 0.050(3) 0.054(3) 0.039(3) 0.003(2) 0.020(2) -0.012(2)
C24 0.055(3) 0.043(2) 0.043(3) 0.006(2) 0.019(2) -0.002(2)
C25 0.037(2) 0.058(3) 0.030(2) 0.008(2) 0.0071(19) 0.001(2)
C26 0.060(3) 0.044(3) 0.044(3) 0.008(2) 0.017(2) 0.004(2)
C27 0.059(3) 0.043(3) 0.042(3) -0.004(2) 0.017(2) 0.000(2)
C28 0.035(2) 0.043(2) 0.031(2) 0.0055(18) 0.0110(18) 0.0000(17)

loop_
_atom_type_symbol
_atom_type_description
_atom_type_scat_dispersion_real
_atom_type_scat_dispersion_imag
_atom_type_scat_source
C C 0.0033 0.0016 'International Tables Vol C Tables 4.2.6.8 and 6.1.1.4'
H H 0.0000 0.0000 'International Tables Vol C Tables 4.2.6.8 and 6.1.1.4'
N N 0.0061 0.0033 'International Tables Vol C Tables 4.2.6.8 and 6.1.1.4'
O O 0.0106 0.0060 'International Tables Vol C Tables 4.2.6.8 and 6.1.1.4'
Cu Cu 0.3201 1.2651 'International Tables Vol C Tables 4.2.6.8 and 6.1.1.4'
Mo Mo -1.6832 0.6857 'International Tables Vol C Tables 4.2.6.8 and 6.1.1.4'

loop_
_geom_angle_atom_site_label_1
_geom_angle_atom_site_label_2
_geom_angle_atom_site_label_3
_geom_angle
_geom_angle_site_symmetry_1
_geom_angle_site_symmetry_3
_geom_angle_publ_flag
O4 Mo1 O5 104.43(17) . . ?
O4 Mo1 O11 97.24(14) . . ?
O5 Mo1 O11 100.13(15) . . ?
O4 Mo1 O7 102.29(16) . . ?
O5 Mo1 O7 94.52(15) . . ?
O11 Mo1 O7 151.79(12) . . ?
O4 Mo1 O9 89.39(13) . . ?
O5 Mo1 O9 165.64(15) . . ?
O11 Mo1 O9 81.63(12) . . ?
O7 Mo1 O9 78.45(13) . . ?
O4 Mo1 O3 161.13(13) . . ?
O5 Mo1 O3 93.20(15) . . ?
O11 Mo1 O3 72.65(11) . . ?
O7 Mo1 O3 82.65(13) . . ?
O9 Mo1 O3 73.62(11) . . ?
O1 Mo2 O8 105.9(2) . . ?
O1 Mo2 O11 98.07(15) . . ?
O8 Mo2 O11 99.27(16) . . ?
O1 Mo2 O10 100.95(16) . . ?
O8 Mo2 O10 96.99(16) . . ?
O11 Mo2 O10 150.49(12) . . ?
O1 Mo2 O3 162.07(17) . . ?
O8 Mo2 O3 90.96(18) . . ?
O11 Mo2 O3 72.61(11) . . ?
O10 Mo2 O3 82.68(13) . . ?
O1 Mo2 O2 90.55(17) . . ?
O8 Mo2 O2 163.32(18) . . ?
O11 Mo2 O2 80.90(11) . . ?
O10 Mo2 O2 76.58(12) . . ?
O3 Mo2 O2 73.08(11) . . ?
O6 Mo3 O9 106.60(16) . . ?
O6 Mo3 O2 109.12(16) . . ?
O9 Mo3 O2 110.18(14) . . ?
O6 Mo3 O3 108.67(15) . 3_755 ?
O9 Mo3 O3 111.12(15) . 3_755 ?
O2 Mo3 O3 111.03(14) . 3_755 ?
O13 Mo4 O12 107.3(2) . . ?
O13 Mo4 O7 106.42(17) . 3_755 ?
O12 Mo4 O7 107.4(2) . 3_755 ?
O13 Mo4 O10 109.30(18) . . ?
O12 Mo4 O10 105.23(17) . . ?
O7 Mo4 O10 120.53(15) 3_755 . ?
N4 Cu1 N1 169.41(19) . . ?
N8 Cu2 N5 177.60(16) . . ?
C1 N1 C2 106.5(5) . . ?
C1 N1 Cu1 129.1(4) . . ?
C2 N1 Cu1 123.2(5) . . ?
C1 N2 C3 105.6(5) . . ?
C1 N2 C4 126.5(5) . 2_655 ?
C3 N2 C4 127.9(5) . 2_655 ?
C12 N3 C13 106.5(4) . . ?
C12 N3 C11 126.0(4) . . ?
C13 N3 C11 127.5(4) . . ?
C12 N4 C14 104.6(4) . . ?
C12 N4 Cu1 126.5(4) . . ?
C14 N4 Cu1 128.7(4) . . ?
C17 N5 C16 105.6(4) . . ?
C17 N5 Cu2 124.7(3) . . ?
C16 N5 Cu2 129.0(3) . . ?
C17 N6 C15 107.0(4) . . ?
C17 N6 C18 124.9(4) . 1_554 ?
C15 N6 C18 127.7(4) . 1_554 ?
C28 N7 C26 107.4(4) . . ?
C28 N7 C25 125.1(4) . . ?
C26 N7 C25 127.3(4) . . ?
C28 N8 C27 105.3(4) . . ?
C28 N8 Cu2 128.1(3) . . ?
C27 N8 Cu2 126.3(3) . . ?
Mo3 O2 Mo2 124.99(15) . . ?
Mo3 O3 Mo1 134.37(16) 3_755 . ?
Mo3 O3 Mo2 134.78(16) 3_755 . ?
Mo1 O3 Mo2 90.44(11) . . ?
Mo4 O7 Mo1 136.49(18) 3_755 . ?
Mo3 O9 Mo1 127.09(15) . . ?
Mo4 O10 Mo2 131.40(17) . . ?
Mo2 O11 Mo1 119.58(14) . . ?
N1 C1 N2 111.2(5) . . ?
N1 C1 H1A 124.4 . . ?
N2 C1 H1A 124.4 . . ?
C3 C2 N1 108.9(6) . . ?
C3 C2 H2A 125.6 . . ?
N1 C2 H2A 125.6 . . ?
C2 C3 N2 107.8(5) . . ?
C2 C3 H3A 126.1 . . ?
N2 C3 H3A 126.1 . . ?
N2 C4 C5 113.8(5) 2_645 . ?
N2 C4 H4A 108.8 2_645 . ?
C5 C4 H4A 108.8 . . ?
N2 C4 H4B 108.8 2_645 . ?
C5 C4 H4B 108.8 . . ?
H4A C4 H4B 107.7 . . ?
C6 C5 C10 119.0(4) . . ?
C6 C5 C4 119.6(4) . . ?
C10 C5 C4 121.4(5) . . ?
C5 C6 C7 121.6(4) . . ?
C5 C6 H6A 119.2 . . ?
C7 C6 H6A 119.2 . . ?
C6 C7 C8 120.7(4) . . ?
C6 C7 H7A 119.7 . . ?
C8 C7 H7A 119.7 . . ?
C7 C8 C9 117.9(4) . . ?
C7 C8 C11 123.3(4) . . ?
C9 C8 C11 118.8(4) . . ?
C8 C9 C10 121.5(4) . . ?
C8 C9 H9A 119.3 . . ?
C10 C9 H9A 119.3 . . ?
C9 C10 C5 119.3(5) . . ?
C9 C10 H10A 120.3 . . ?
C5 C10 H10A 120.3 . . ?
N3 C11 C8 114.6(4) . . ?
N3 C11 H11A 108.6 . . ?
C8 C11 H11A 108.6 . . ?
N3 C11 H11B 108.6 . . ?
C8 C11 H11B 108.6 . . ?
H11A C11 H11B 107.6 . . ?
N4 C12 N3 111.7(4) . . ?
N4 C12 H12A 124.1 . . ?
N3 C12 H12A 124.1 . . ?
C14 C13 N3 106.4(5) . . ?
C14 C13 H13A 126.8 . . ?
N3 C13 H13A 126.8 . . ?
C13 C14 N4 110.7(5) . . ?
C13 C14 H14A 124.6 . . ?
N4 C14 H14A 124.6 . . ?
C16 C15 N6 106.8(4) . . ?
C16 C15 H15A 126.6 . . ?
N6 C15 H15A 126.6 . . ?
C15 C16 N5 109.3(5) . . ?
C15 C16 H16A 125.3 . . ?
N5 C16 H16A 125.3 . . ?
N5 C17 N6 111.3(4) . . ?
N5 C17 H17A 124.4 . . ?
N6 C17 H17A 124.4 . . ?
N6 C18 C19 110.5(4) 1_556 . ?
N6 C18 H18A 109.5 1_556 . ?
C19 C18 H18A 109.5 . . ?
N6 C18 H18B 109.5 1_556 . ?
C19 C18 H18B 109.5 . . ?
H18A C18 H18B 108.1 . . ?
C20 C19 C24 118.6(4) . . ?
C20 C19 C18 121.2(4) . . ?
C24 C19 C18 120.2(4) . . ?
C19 C20 C21 120.8(4) . . ?
C19 C20 H20A 119.6 . . ?
C21 C20 H20A 119.6 . . ?
C22 C21 C20 120.2(4) . . ?
C22 C21 H21A 119.9 . . ?
C20 C21 H21A 119.9 . . ?
C23 C22 C21 119.3(4) . . ?
C23 C22 C25 119.6(4) . . ?
C21 C22 C25 121.1(4) . . ?
C22 C23 C24 120.6(4) . . ?
C22 C23 H23A 119.7 . . ?
C24 C23 H23A 119.7 . . ?
C23 C24 C19 120.4(5) . . ?
C23 C24 H24A 119.8 . . ?
C19 C24 H24A 119.8 . . ?
N7 C25 C22 111.4(3) . . ?
N7 C25 H25A 109.4 . . ?
C22 C25 H25A 109.4 . . ?
N7 C25 H25B 109.4 . . ?
C22 C25 H25B 109.4 . . ?
H25A C25 H25B 108.0 . . ?
C27 C26 N7 107.0(4) . . ?
C27 C26 H26A 126.5 . . ?
N7 C26 H26A 126.5 . . ?
C26 C27 N8 109.2(4) . . ?
C26 C27 H27A 125.4 . . ?
N8 C27 H27A 125.4 . . ?
N8 C28 N7 111.2(4) . . ?
N8 C28 H28A 124.4 . . ?
N7 C28 H28A 124.4 . . ?

loop_
_geom_bond_atom_site_label_1
_geom_bond_atom_site_label_2
_geom_bond_distance
_geom_bond_site_symmetry_2
_geom_bond_publ_flag
Mo1 O4 1.688(3) . ?
Mo1 O5 1.699(3) . ?
Mo1 O11 1.916(3) . ?
Mo1 O7 1.963(3) . ?
Mo1 O9 2.259(3) . ?
Mo1 O3 2.323(3) . ?
Mo2 O1 1.693(4) . ?
Mo2 O8 1.701(4) . ?
Mo2 O11 1.906(3) . ?
Mo2 O10 1.954(3) . ?
Mo2 O3 2.331(3) . ?
Mo2 O2 2.337(3) . ?
Mo3 O6 1.698(3) . ?
Mo3 O9 1.766(3) . ?
Mo3 O2 1.769(3) . ?
Mo3 O3 1.817(3) 3_755 ?
Mo4 O13 1.679(4) . ?
Mo4 O12 1.688(4) . ?
Mo4 O7 1.844(3) 3_755 ?
Mo4 O10 1.852(3) . ?
Cu1 N4 1.874(5) . ?
Cu1 N1 1.890(5) . ?
Cu2 N8 1.890(4) . ?
Cu2 N5 1.895(4) . ?
N1 C1 1.308(7) . ?
N1 C2 1.358(8) . ?
N2 C1 1.339(6) . ?
N2 C3 1.371(8) . ?
N2 C4 1.462(8) 2_655 ?
N3 C12 1.330(6) . ?
N3 C13 1.375(6) . ?
N3 C11 1.461(6) . ?
N4 C12 1.322(7) . ?
N4 C14 1.365(7) . ?
N5 C17 1.321(6) . ?
N5 C16 1.367(6) . ?
N6 C17 1.337(6) . ?
N6 C15 1.360(6) . ?
N6 C18 1.467(6) 1_554 ?
N7 C28 1.338(5) . ?
N7 C26 1.358(6) . ?
N7 C25 1.469(6) . ?
N8 C28 1.319(6) . ?
N8 C27 1.385(6) . ?
O3 Mo3 1.817(3) 3_755 ?
O7 Mo4 1.844(3) 3_755 ?
C1 H1A 0.9300 . ?
C2 C3 1.326(11) . ?
C2 H2A 0.9300 . ?
C3 H3A 0.9300 . ?
C4 N2 1.462(8) 2_645 ?
C4 C5 1.523(7) . ?
C4 H4A 0.9700 . ?
C4 H4B 0.9700 . ?
C5 C6 1.360(7) . ?
C5 C10 1.399(7) . ?
C6 C7 1.385(7) . ?
C6 H6A 0.9300 . ?
C7 C8 1.386(6) . ?
C7 H7A 0.9300 . ?
C8 C9 1.388(7) . ?
C8 C11 1.514(6) . ?
C9 C10 1.395(7) . ?
C9 H9A 0.9300 . ?
C10 H10A 0.9300 . ?
C11 H11A 0.9700 . ?
C11 H11B 0.9700 . ?
C12 H12A 0.9300 . ?
C13 C14 1.321(8) . ?
C13 H13A 0.9300 . ?
C14 H14A 0.9300 . ?
C15 C16 1.349(7) . ?
C15 H15A 0.9300 . ?
C16 H16A 0.9300 . ?
C17 H17A 0.9300 . ?
C18 N6 1.467(6) 1_556 ?
C18 C19 1.506(6) . ?
C18 H18A 0.9700 . ?
C18 H18B 0.9700 . ?
C19 C20 1.383(7) . ?
C19 C24 1.392(6) . ?
C20 C21 1.390(7) . ?
C20 H20A 0.9300 . ?
C21 C22 1.387(6) . ?
C21 H21A 0.9300 . ?
C22 C23 1.377(7) . ?
C22 C25 1.511(6) . ?
C23 C24 1.392(7) . ?
C23 H23A 0.9300 . ?
C24 H24A 0.9300 . ?
C25 H25A 0.9700 . ?
C25 H25B 0.9700 . ?
C26 C27 1.340(7) . ?
C26 H26A 0.9300 . ?
C27 H27A 0.9300 . ?
C28 H28A 0.9300 . ?
